data_1567651
loop_
_publ_author_name
'Priyanka, Prabhakar'
'Jayanna, Bidarur K.'
'Kiran Kumar, Haruvegowda'
'Yathirajan, Hemmige S.'
'Divakara, Thayamma R.'
'Foro, Sabine'
'Butcher, Ray J.'

_publ_section_title
;
 Isopropyl 4-aminobenzoate
;
_journal_coeditor_code HB4410
_journal_issue 9
_journal_name_full IUCrData
_journal_page_first x220904
_journal_paper_doi 10.1107/S241431462200904X
_journal_volume 7
_journal_year 2022
_chemical_formula_iupac 'C10 H13 N O2'
_chemical_formula_moiety 'C10 H13 N O2'
_chemical_formula_sum 'C10 H13 N O2'
_chemical_formula_weight 179.21
_chemical_name_systematic
;
Isopropyl 4-aminobenzoate
;
_space_group_crystal_system triclinic
_space_group_IT_number 2
_space_group_name_Hall '-P 1'
_space_group_name_H-M_alt 'P -1'
_atom_sites_solution_hydrogens mixed
_atom_sites_solution_primary dual
_atom_sites_solution_secondary difmap
_audit_creation_method SHELXL-2018/3
_cell_angle_alpha 89.10(2)
_cell_angle_beta 77.06(2)
_cell_angle_gamma 87.17(2)
_cell_formula_units_Z 4
_cell_length_a 8.4050(10)
_cell_length_b 11.029(2)
_cell_length_c 11.520(3)
_cell_measurement_reflns_used 837
_cell_measurement_temperature 296(2)
_cell_measurement_theta_max 28.04
_cell_measurement_theta_min 2.60
_cell_volume 1039.5(4)
_computing_cell_refinement
;
CrysAlis RED (Oxford Diffraction, 2009)
;
_computing_data_collection
;
CrysAlis CCD (Oxford Diffraction, 2009)
;
_computing_data_reduction
;
CrysAlis RED (Oxford Diffraction, 2009)
;
_computing_molecular_graphics
;
SHELXTL (Sheldrick, 2008)
;
_computing_publication_material
;
SHELXTL (Sheldrick, 2008)
;
_computing_structure_refinement
;
<i>SHELXL2014/6</i> (Sheldrick, 2015b)
;
_computing_structure_solution
;
SHELXT (Sheldrick, 2015a)
;
_diffrn_ambient_temperature 296(2)
_diffrn_measured_fraction_theta_full 0.992
_diffrn_measured_fraction_theta_max 0.992
_diffrn_measurement_device_type 'Oxford Diffraction Xcalibur CCD'
_diffrn_measurement_method \w
_diffrn_radiation_type MoK\a
_diffrn_radiation_wavelength 0.71073
_diffrn_reflns_av_R_equivalents 0.0615
_diffrn_reflns_av_unetI/netI 0.1503
_diffrn_reflns_limit_h_max 9
_diffrn_reflns_limit_h_min -10
_diffrn_reflns_limit_k_max 13
_diffrn_reflns_limit_k_min -7
_diffrn_reflns_limit_l_max 13
_diffrn_reflns_limit_l_min -13
_diffrn_reflns_number 6595
_diffrn_reflns_theta_full 25.242
_diffrn_reflns_theta_max 25.246
_diffrn_reflns_theta_min 2.597
_diffrn_source 'Enhance (Mo) X-ray Source'
_exptl_absorpt_coefficient_mu 0.080
_exptl_absorpt_correction_T_max 1.00000
_exptl_absorpt_correction_T_min 0.46136
_exptl_absorpt_correction_type multi-scan
_exptl_absorpt_process_details
;
(CrysalisRed; Oxford Diffraction, 2009)
;
_exptl_crystal_colour pink
_exptl_crystal_density_diffrn 1.145
_exptl_crystal_description needle
_exptl_crystal_F_000 384
_exptl_crystal_size_max 0.480
_exptl_crystal_size_mid 0.100
_exptl_crystal_size_min 0.060
_refine_diff_density_max 0.113
_refine_diff_density_min -0.139
_refine_ls_extinction_method none
_refine_ls_goodness_of_fit_ref 0.975
_refine_ls_hydrogen_treatment mixed
_refine_ls_matrix_type full
_refine_ls_number_parameters 251
_refine_ls_number_reflns 3730
_refine_ls_number_restraints 4
_refine_ls_restrained_S_all 0.975
_refine_ls_R_factor_all 0.2383
_refine_ls_R_factor_gt 0.0827
_refine_ls_shift/su_max 0.000
_refine_ls_shift/su_mean 0.000
_refine_ls_structure_factor_coef Fsqd
_refine_ls_weighting_details 'w=1/[\s^2^(Fo^2^)+(0.0372P)^2^] where P=(Fo^2^+2Fc^2^)/3'
_refine_ls_weighting_scheme calc
_refine_ls_wR_factor_gt 0.1032
_refine_ls_wR_factor_ref 0.1351
_reflns_number_gt 1275
_reflns_number_total 3730
_reflns_threshold_expression 'I > 2\s(I)'
_cod_data_source_file hb4410sup1.cif
_cod_data_source_block I
_cod_database_code 1567651
_shelx_space_group_comment
;
The symmetry employed for this shelxl refinement is uniquely defined
by the following loop, which should always be used as a source of
symmetry information in preference to the above space-group names.
They are only intended as comments.
;
_shelx_estimated_absorpt_t_min 0.963
_shelx_estimated_absorpt_t_max 0.995

loop_
_space_group_symop_operation_xyz
'x, y, z'
'-x, -y, -z'

loop_
_atom_site_type_symbol
_atom_site_label
_atom_site_fract_x
_atom_site_fract_y
_atom_site_fract_z
_atom_site_U_iso_or_equiv
_atom_site_adp_type
_atom_site_calc_flag
_atom_site_occupancy
_atom_site_disorder_assembly
_atom_site_disorder_group
O O1 0.8880(3) 0.1710(2) 0.0611(2) 0.0724(8) Uani d 1 . .
O O2 0.9815(3) 0.0696(2) 0.2037(2) 0.0859(10) Uani d 1 . .
N N1 0.2362(5) -0.0792(3) 0.3053(3) 0.0825(11) Uani d 1 . .
H H11N 0.160(4) -0.056(3) 0.268(3) 0.099 Uiso d 1 . .
H H12N 0.207(4) -0.116(3) 0.374(2) 0.099 Uiso d 1 . .
C C1 0.7041(4) 0.0527(3) 0.1917(3) 0.0520(10) Uani d 1 . .
C C2 0.6632(5) -0.0177(3) 0.2936(4) 0.0677(12) Uani d 1 . .
H H2 0.742114 -0.036394 0.337017 0.081 Uiso calc 1 . .
C C3 0.5097(5) -0.0607(3) 0.3327(3) 0.0679(12) Uani d 1 . .
H H3 0.486052 -0.107475 0.401760 0.082 Uiso calc 1 . .
C C4 0.3891(5) -0.0345(3) 0.2689(4) 0.0604(11) Uani d 1 . .
C C5 0.4306(5) 0.0348(3) 0.1661(4) 0.0666(11) Uani d 1 . .
H H5 0.352592 0.052365 0.121639 0.080 Uiso calc 1 . .
C C6 0.5839(5) 0.0780(3) 0.1283(3) 0.0609(11) Uani d 1 . .
H H6 0.607661 0.124870 0.059323 0.073 Uiso calc 1 . .
C C7 0.8696(5) 0.0957(3) 0.1551(4) 0.0627(11) Uani d 1 . .
C C8 1.0471(5) 0.2228(4) 0.0148(4) 0.0802(13) Uani d 1 . .
H H8 1.133590 0.159715 0.013890 0.096 Uiso calc 1 . .
C C9 1.0485(5) 0.2620(4) -0.1104(4) 0.1137(16) Uani d 1 . .
H H9A 1.153638 0.291440 -0.146885 0.171 Uiso calc 1 . .
H H9B 0.965887 0.325395 -0.109877 0.171 Uiso calc 1 . .
H H9C 1.026744 0.194107 -0.154764 0.171 Uiso calc 1 . .
C C10 1.0704(5) 0.3246(4) 0.0924(4) 0.1263(18) Uani d 1 . .
H H10A 1.176583 0.355914 0.063178 0.190 Uiso calc 1 . .
H H10B 1.061486 0.295363 0.172414 0.190 Uiso calc 1 . .
H H10C 0.988098 0.387900 0.091451 0.190 Uiso calc 1 . .
O O3 0.3779(3) 0.4487(2) 0.6988(3) 0.0712(8) Uani d 1 . .
O O4 0.5570(3) 0.3581(2) 0.5474(2) 0.0782(9) Uani d 1 . .
N N2 -0.1326(5) 0.2278(4) 0.4435(3) 0.0884(12) Uani d 1 . .
H H21N -0.223(3) 0.273(3) 0.465(3) 0.106 Uiso d 1 . .
H H22N -0.113(5) 0.185(3) 0.379(2) 0.106 Uiso d 1 . .
C C11 0.2710(5) 0.3471(3) 0.5583(4) 0.0539(10) Uani d 1 . .
C C12 0.2909(5) 0.2638(4) 0.4678(4) 0.0657(11) Uani d 1 . .
H H12 0.395305 0.233201 0.432496 0.079 Uiso calc 1 . .
C C13 0.1594(5) 0.2250(3) 0.4288(4) 0.0727(13) Uani d 1 . .
H H13 0.175830 0.167394 0.368659 0.087 Uiso calc 1 . .
C C14 0.0023(6) 0.2703(4) 0.4777(4) 0.0624(11) Uani d 1 . .
C C15 -0.0176(5) 0.3553(4) 0.5675(3) 0.0658(12) Uani d 1 . .
H H15 -0.121799 0.387177 0.601576 0.079 Uiso calc 1 . .
C C16 0.1145(5) 0.3934(3) 0.6073(3) 0.0637(11) Uani d 1 . .
H H16 0.098348 0.450695 0.667688 0.076 Uiso calc 1 . .
C C17 0.4164(6) 0.3833(3) 0.5982(4) 0.0607(12) Uani d 1 . .
C C18 0.5132(5) 0.4917(4) 0.7453(4) 0.0777(13) Uani d 1 . .
H H18 0.604797 0.510435 0.679401 0.093 Uiso calc 1 . .
C C19 0.5659(5) 0.3927(4) 0.8238(4) 0.1091(16) Uani d 1 . .
H H19A 0.651956 0.420771 0.857562 0.164 Uiso calc 1 . .
H H19B 0.604601 0.321671 0.776874 0.164 Uiso calc 1 . .
H H19C 0.474575 0.373254 0.886569 0.164 Uiso calc 1 . .
C C20 0.4458(5) 0.6058(4) 0.8133(4) 0.1175(17) Uani d 1 . .
H H20A 0.531415 0.642247 0.841449 0.176 Uiso calc 1 . .
H H20B 0.359770 0.585874 0.879823 0.176 Uiso calc 1 . .
H H20C 0.403548 0.661803 0.761739 0.176 Uiso calc 1 . .

loop_
_atom_site_aniso_label
_atom_site_aniso_U_11
_atom_site_aniso_U_22
_atom_site_aniso_U_33
_atom_site_aniso_U_12
_atom_site_aniso_U_13
_atom_site_aniso_U_23
O1 0.062(2) 0.0778(19) 0.079(2) -0.0114(15) -0.0180(16) 0.0140(16)
O2 0.063(2) 0.102(2) 0.100(2) -0.0073(16) -0.0353(18) 0.0239(17)
N1 0.062(3) 0.079(3) 0.110(3) -0.014(2) -0.025(3) 0.015(2)
C1 0.050(3) 0.047(2) 0.063(3) -0.001(2) -0.021(2) 0.002(2)
C2 0.065(3) 0.070(3) 0.074(3) -0.004(2) -0.029(3) 0.012(3)
C3 0.068(3) 0.063(3) 0.075(3) -0.003(2) -0.023(3) 0.014(2)
C4 0.055(3) 0.046(3) 0.082(3) -0.001(2) -0.018(3) -0.007(2)
C5 0.065(3) 0.068(3) 0.072(3) -0.001(2) -0.027(3) -0.001(2)
C6 0.066(3) 0.059(3) 0.060(3) -0.004(2) -0.019(3) 0.004(2)
C7 0.064(3) 0.060(3) 0.065(3) 0.003(2) -0.017(3) -0.001(2)
C8 0.062(3) 0.083(3) 0.095(4) -0.011(3) -0.016(3) 0.019(3)
C9 0.105(4) 0.140(4) 0.091(4) -0.021(3) -0.009(3) 0.040(3)
C10 0.130(5) 0.132(4) 0.125(4) -0.066(3) -0.033(4) 0.004(4)
O3 0.0559(19) 0.081(2) 0.078(2) -0.0044(15) -0.0158(17) -0.0163(17)
O4 0.0491(18) 0.088(2) 0.092(2) 0.0018(16) -0.0030(17) -0.0148(16)
N2 0.063(3) 0.112(4) 0.091(3) 0.005(2) -0.019(3) -0.032(2)
C11 0.050(3) 0.055(3) 0.055(3) 0.001(2) -0.008(2) -0.001(2)
C12 0.050(3) 0.075(3) 0.068(3) 0.007(2) -0.007(2) -0.003(3)
C13 0.061(3) 0.080(3) 0.079(3) 0.008(3) -0.020(3) -0.020(2)
C14 0.055(3) 0.068(3) 0.065(3) -0.004(3) -0.014(3) -0.001(2)
C15 0.046(3) 0.078(3) 0.069(3) 0.007(2) -0.005(2) -0.009(3)
C16 0.064(3) 0.060(3) 0.064(3) 0.003(3) -0.009(3) -0.006(2)
C17 0.066(3) 0.048(3) 0.065(3) -0.001(3) -0.009(3) 0.006(2)
C18 0.062(3) 0.084(3) 0.089(3) -0.010(3) -0.020(3) -0.013(3)
C19 0.104(4) 0.125(4) 0.109(4) 0.001(3) -0.048(3) -0.003(3)
C20 0.107(4) 0.108(4) 0.142(5) 0.005(3) -0.035(3) -0.052(4)

loop_
_atom_type_symbol
_atom_type_description
_atom_type_scat_dispersion_real
_atom_type_scat_dispersion_imag
_atom_type_scat_source
C C 0.0033 0.0016 'International Tables Vol C Tables 4.2.6.8 and 6.1.1.4'
H H 0.0000 0.0000 'International Tables Vol C Tables 4.2.6.8 and 6.1.1.4'
N N 0.0061 0.0033 'International Tables Vol C Tables 4.2.6.8 and 6.1.1.4'
O O 0.0106 0.0060 'International Tables Vol C Tables 4.2.6.8 and 6.1.1.4'

loop_
_geom_angle_atom_site_label_1
_geom_angle_atom_site_label_2
_geom_angle_atom_site_label_3
_geom_angle_site_symmetry_1
_geom_angle_site_symmetry_3
_geom_angle
_geom_angle_publ_flag
C7 O1 C8 . . 119.2(3) ?
C4 N1 H11N . . 119(3) ?
C4 N1 H12N . . 121(3) ?
H11N N1 H12N . . 118(4) ?
C2 C1 C6 . . 117.5(4) ?
C2 C1 C7 . . 119.4(3) ?
C6 C1 C7 . . 123.1(4) ?
C3 C2 C1 . . 122.1(3) ?
C3 C2 H2 . . 118.9 ?
C1 C2 H2 . . 118.9 ?
C2 C3 C4 . . 120.1(4) ?
C2 C3 H3 . . 119.9 ?
C4 C3 H3 . . 119.9 ?
N1 C4 C5 . . 121.4(4) ?
N1 C4 C3 . . 120.9(4) ?
C5 C4 C3 . . 117.8(4) ?
C6 C5 C4 . . 121.6(4) ?
C6 C5 H5 . . 119.2 ?
C4 C5 H5 . . 119.2 ?
C5 C6 C1 . . 120.9(4) ?
C5 C6 H6 . . 119.6 ?
C1 C6 H6 . . 119.6 ?
O2 C7 O1 . . 121.8(4) ?
O2 C7 C1 . . 125.3(4) ?
O1 C7 C1 . . 112.9(4) ?
O1 C8 C10 . . 110.1(4) ?
O1 C8 C9 . . 106.2(3) ?
C10 C8 C9 . . 113.1(4) ?
O1 C8 H8 . . 109.1 ?
C10 C8 H8 . . 109.1 ?
C9 C8 H8 . . 109.1 ?
C8 C9 H9A . . 109.5 ?
C8 C9 H9B . . 109.5 ?
H9A C9 H9B . . 109.5 ?
C8 C9 H9C . . 109.5 ?
H9A C9 H9C . . 109.5 ?
H9B C9 H9C . . 109.5 ?
C8 C10 H10A . . 109.5 ?
C8 C10 H10B . . 109.5 ?
H10A C10 H10B . . 109.5 ?
C8 C10 H10C . . 109.5 ?
H10A C10 H10C . . 109.5 ?
H10B C10 H10C . . 109.5 ?
C17 O3 C18 . . 117.3(3) ?
C14 N2 H21N . . 115(3) ?
C14 N2 H22N . . 116(3) ?
H21N N2 H22N . . 121(4) ?
C12 C11 C16 . . 118.2(4) ?
C12 C11 C17 . . 118.8(4) ?
C16 C11 C17 . . 123.1(4) ?
C13 C12 C11 . . 121.2(4) ?
C13 C12 H12 . . 119.4 ?
C11 C12 H12 . . 119.4 ?
C12 C13 C14 . . 121.0(4) ?
C12 C13 H13 . . 119.5 ?
C14 C13 H13 . . 119.5 ?
C15 C14 N2 . . 120.3(4) ?
C15 C14 C13 . . 117.9(4) ?
N2 C14 C13 . . 121.7(4) ?
C16 C15 C14 . . 121.1(4) ?
C16 C15 H15 . . 119.5 ?
C14 C15 H15 . . 119.5 ?
C15 C16 C11 . . 120.7(4) ?
C15 C16 H16 . . 119.7 ?
C11 C16 H16 . . 119.7 ?
O4 C17 O3 . . 122.4(4) ?
O4 C17 C11 . . 125.0(4) ?
O3 C17 C11 . . 112.6(4) ?
O3 C18 C20 . . 105.2(3) ?
O3 C18 C19 . . 108.4(3) ?
C20 C18 C19 . . 112.8(4) ?
O3 C18 H18 . . 110.1 ?
C20 C18 H18 . . 110.1 ?
C19 C18 H18 . . 110.1 ?
C18 C19 H19A . . 109.5 ?
C18 C19 H19B . . 109.5 ?
H19A C19 H19B . . 109.5 ?
C18 C19 H19C . . 109.5 ?
H19A C19 H19C . . 109.5 ?
H19B C19 H19C . . 109.5 ?
C18 C20 H20A . . 109.5 ?
C18 C20 H20B . . 109.5 ?
H20A C20 H20B . . 109.5 ?
C18 C20 H20C . . 109.5 ?
H20A C20 H20C . . 109.5 ?
H20B C20 H20C . . 109.5 ?

loop_
_geom_bond_atom_site_label_1
_geom_bond_atom_site_label_2
_geom_bond_site_symmetry_2
_geom_bond_distance
_geom_bond_publ_flag
O1 C7 . 1.340(4) ?
O1 C8 . 1.465(4) ?
O2 C7 . 1.218(4) ?
N1 C4 . 1.373(5) ?
N1 H11N . 0.870(18) ?
N1 H12N . 0.876(18) ?
C1 C2 . 1.384(4) ?
C1 C6 . 1.389(4) ?
C1 C7 . 1.461(5) ?
C2 C3 . 1.373(4) ?
C2 H2 . 0.9300 ?
C3 C4 . 1.396(4) ?
C3 H3 . 0.9300 ?
C4 C5 . 1.386(5) ?
C5 C6 . 1.371(4) ?
C5 H5 . 0.9300 ?
C6 H6 . 0.9300 ?
C8 C10 . 1.493(5) ?
C8 C9 . 1.497(5) ?
C8 H8 . 0.9800 ?
C9 H9A . 0.9600 ?
C9 H9B . 0.9600 ?
C9 H9C . 0.9600 ?
C10 H10A . 0.9600 ?
C10 H10B . 0.9600 ?
C10 H10C . 0.9600 ?
O3 C17 . 1.343(4) ?
O3 C18 . 1.462(4) ?
O4 C17 . 1.216(4) ?
N2 C14 . 1.386(5) ?
N2 H21N . 0.873(18) ?
N2 H22N . 0.866(18) ?
C11 C12 . 1.377(4) ?
C11 C16 . 1.386(4) ?
C11 C17 . 1.472(5) ?
C12 C13 . 1.372(4) ?
C12 H12 . 0.9300 ?
C13 C14 . 1.386(5) ?
C13 H13 . 0.9300 ?
C14 C15 . 1.383(4) ?
C15 C16 . 1.378(4) ?
C15 H15 . 0.9300 ?
C16 H16 . 0.9300 ?
C18 C20 . 1.510(4) ?
C18 C19 . 1.518(4) ?
C18 H18 . 0.9800 ?
C19 H19A . 0.9600 ?
C19 H19B . 0.9600 ?
C19 H19C . 0.9600 ?
C20 H20A . 0.9600 ?
C20 H20B . 0.9600 ?
C20 H20C . 0.9600 ?

loop_
_geom_hbond_atom_site_label_D
_geom_hbond_atom_site_label_H
_geom_hbond_atom_site_label_A
_geom_hbond_site_symmetry_A
_geom_hbond_distance_DH
_geom_hbond_distance_HA
_geom_hbond_distance_DA
_geom_hbond_angle_DHA
_geom_hbond_publ_flag
N1 H11N O2 1_455 0.870(18) 2.23(2) 3.060(4) 158(3) yes
N1 H12N N2 2_556 0.876(18) 2.394(19) 3.269(5) 176(4) yes
N2 H21N O4 1_455 0.873(18) 2.07(2) 2.930(4) 168(4) yes
N2 H22N O2 1_455 0.866(18) 2.364(19) 3.224(5) 172(4) yes

loop_
_geom_torsion_atom_site_label_1
_geom_torsion_atom_site_label_2
_geom_torsion_atom_site_label_3
_geom_torsion_atom_site_label_4
_geom_torsion_site_symmetry_1
_geom_torsion_site_symmetry_2
_geom_torsion_site_symmetry_3
_geom_torsion_site_symmetry_4
_geom_torsion
_geom_torsion_publ_flag
C6 C1 C2 C3 . . . . -0.6(5) ?
C7 C1 C2 C3 . . . . 179.9(3) ?
C1 C2 C3 C4 . . . . 0.3(6) ?
C2 C3 C4 N1 . . . . 178.5(4) ?
C2 C3 C4 C5 . . . . 0.4(5) ?
N1 C4 C5 C6 . . . . -178.9(4) ?
C3 C4 C5 C6 . . . . -0.9(5) ?
C4 C5 C6 C1 . . . . 0.6(6) ?
C2 C1 C6 C5 . . . . 0.1(5) ?
C7 C1 C6 C5 . . . . 179.6(3) ?
C8 O1 C7 O2 . . . . 0.4(5) ?
C8 O1 C7 C1 . . . . 179.3(3) ?
C2 C1 C7 O2 . . . . 4.2(6) ?
C6 C1 C7 O2 . . . . -175.2(4) ?
C2 C1 C7 O1 . . . . -174.6(3) ?
C6 C1 C7 O1 . . . . 5.9(5) ?
C7 O1 C8 C10 . . . . -77.8(4) ?
C7 O1 C8 C9 . . . . 159.5(3) ?
C16 C11 C12 C13 . . . . -1.5(5) ?
C17 C11 C12 C13 . . . . 178.7(3) ?
C11 C12 C13 C14 . . . . 1.3(5) ?
C12 C13 C14 C15 . . . . -0.4(5) ?
C12 C13 C14 N2 . . . . -176.8(4) ?
N2 C14 C15 C16 . . . . 176.3(3) ?
C13 C14 C15 C16 . . . . -0.2(5) ?
C14 C15 C16 C11 . . . . -0.1(5) ?
C12 C11 C16 C15 . . . . 1.0(5) ?
C17 C11 C16 C15 . . . . -179.3(3) ?
C18 O3 C17 O4 . . . . 1.3(5) ?
C18 O3 C17 C11 . . . . -178.8(3) ?
C12 C11 C17 O4 . . . . 10.3(5) ?
C16 C11 C17 O4 . . . . -169.4(4) ?
C12 C11 C17 O3 . . . . -169.6(3) ?
C16 C11 C17 O3 . . . . 10.6(5) ?
C17 O3 C18 C20 . . . . 152.5(3) ?
C17 O3 C18 C19 . . . . -86.6(4) ?

_cod_database_fobs_code 1567651
